data_4313676
loop_
_publ_author_name
'Radhakrishnan Srinivasan'
'Markus Str\"obele'
'H.-J\"urgen Meyer'

_publ_contact_author
;
         Prof. Dr. Hans-Juergen Meyer
          Institut fuer Anorganische Chemie
          Universitaet Tuebingen
          Auf der Morgenstelle 18
          72076 Tuebingen
          Bundesrepublik Deutschland
;
_publ_contact_author_email juergen.meyer@uni-tuebingen.de
_publ_contact_author_fax '07071 29-5302'
_publ_contact_author_phone '07071 29-76226'
_publ_section_title
;
 Chains of [RE6] Octahedra Coupled by (NCN) Links in the Network Structure
 of RE2Cl(CN2)N. Synthesis and Structure of Two Novel Rare Earth Chloride
 Carbodiimide Nitrides with Structures Related to the RE2Cl3 Type
;
_journal_name_full 'Inorganic Chemistry'
_journal_page_first 3406
_journal_page_last 3411
_journal_paper_doi 10.1021/ic020685z
_journal_volume 42
_journal_year 2003
_chemical_formula_sum 'C Cl La2 N3'
_chemical_formula_weight 367.31
_chemical_name_common 'Di lanthanumcyanamidenitridechloride'
_chemical_name_systematic
;

   ?

;
_space_group_IT_number 65
_symmetry_cell_setting orthorhombic
_symmetry_space_group_name_Hall '-C 2 2'
_symmetry_space_group_name_H-M 'C m m m'
_atom_sites_solution_hydrogens geom
_atom_sites_solution_primary direct
_atom_sites_solution_secondary difmap
_audit_creation_method SHELXL-97
_cell_angle_alpha 90.00
_cell_angle_beta 90.00
_cell_angle_gamma 90.00
_cell_formula_units_Z 4
_cell_length_a 13.3914(8)
_cell_length_b 9.6345(7)
_cell_length_c 3.9568(2)
_cell_measurement_reflns_used 6243
_cell_measurement_temperature 293(2)
_cell_measurement_theta_max 32.86
_cell_measurement_theta_min 4.23
_cell_volume 510.50(5)
_computing_cell_refinement 'STOE IPDS-Software'
_computing_data_collection 'STOE IPDS-Software'
_computing_data_reduction 'STOE IPDS-Software'
_computing_structure_refinement 'SHELXL-97 (Sheldrick, 1997)'
_computing_structure_solution 'SHELXS-97 (Sheldrick, 1990)'
_diffrn_ambient_temperature 293(2)
_diffrn_measured_fraction_theta_full 0.955
_diffrn_measured_fraction_theta_max 0.955
_diffrn_measurement_device_type 'STOE IPDS'
_diffrn_measurement_method Oscillation
_diffrn_radiation_monochromator graphite
_diffrn_radiation_source 'fine-focus sealed tube'
_diffrn_radiation_type MoK\a
_diffrn_radiation_wavelength 0.71073
_diffrn_reflns_av_R_equivalents 0.0354
_diffrn_reflns_av_sigmaI/netI 0.0152
_diffrn_reflns_limit_h_max 20
_diffrn_reflns_limit_h_min -20
_diffrn_reflns_limit_k_max 14
_diffrn_reflns_limit_k_min -14
_diffrn_reflns_limit_l_max 5
_diffrn_reflns_limit_l_min -5
_diffrn_reflns_number 5224
_diffrn_reflns_theta_full 32.86
_diffrn_reflns_theta_max 32.86
_diffrn_reflns_theta_min 4.23
_diffrn_standards_decay_% 0.01
_exptl_absorpt_coefficient_mu 16.884
_exptl_absorpt_correction_T_max 0.7237
_exptl_absorpt_correction_T_min 0.4664
_exptl_absorpt_correction_type numerical
_exptl_absorpt_process_details X-Red/X-Shape
_exptl_crystal_colour 'light yellow'
_exptl_crystal_density_diffrn 4.779
_exptl_crystal_density_method 'not measured'
_exptl_crystal_description needle
_exptl_crystal_F_000 632
_exptl_crystal_size_max 0.2
_exptl_crystal_size_mid 0.04
_exptl_crystal_size_min 0.04
_refine_diff_density_max 1.124
_refine_diff_density_min -1.780
_refine_diff_density_rms 0.318
_refine_ls_extinction_method none
_refine_ls_goodness_of_fit_ref 1.132
_refine_ls_hydrogen_treatment mixed
_refine_ls_matrix_type full
_refine_ls_number_parameters 27
_refine_ls_number_reflns 552
_refine_ls_number_restraints 0
_refine_ls_restrained_S_all 1.132
_refine_ls_R_factor_all 0.0232
_refine_ls_R_factor_gt 0.0185
_refine_ls_shift/su_max 0.000
_refine_ls_shift/su_mean 0.000
_refine_ls_structure_factor_coef Fsqd
_refine_ls_weighting_details 'calc w=1/[\s^2^(Fo^2^)+(0.0313P)^2^+0.0000P] where P=(Fo^2^+2Fc^2^)/3'
_refine_ls_weighting_scheme calc
_refine_ls_wR_factor_gt 0.0455
_refine_ls_wR_factor_ref 0.0467
_reflns_number_gt 491
_reflns_number_total 552
_reflns_threshold_expression >2sigma(I)
_cod_data_source_file ic020685z_1.cif
_cod_data_source_block CClLa2N3
_cod_depositor_comments
;
The following automatic conversions were performed:
data name '_publ_contact_autor' replaced with '_publ_contact_author'
as specified in the replacement file
'/home/antanas/src/cod-tools/trunk/data/replacement-values/replacement_tags.lst'.

Automatic conversion script
Id: cif_correct_tags 4998 2017-03-02 13:24:31Z antanas 
;
_cod_database_code 4313676

loop_
_symmetry_equiv_pos_as_xyz
'x, y, z'
'-x, -y, z'
'x, -y, -z'
'-x, y, -z'
'x+1/2, y+1/2, z'
'-x+1/2, -y+1/2, z'
'x+1/2, -y+1/2, -z'
'-x+1/2, y+1/2, -z'
'-x, -y, -z'
'x, y, -z'
'-x, y, z'
'x, -y, z'
'-x+1/2, -y+1/2, -z'
'x+1/2, y+1/2, -z'
'-x+1/2, y+1/2, z'
'x+1/2, -y+1/2, z'

loop_
_atom_site_label
_atom_site_type_symbol
_atom_site_fract_x
_atom_site_fract_y
_atom_site_fract_z
_atom_site_U_iso_or_equiv
_atom_site_adp_type
_atom_site_occupancy
_atom_site_symmetry_multiplicity
_atom_site_calc_flag
_atom_site_refinement_flags
_atom_site_disorder_assembly
_atom_site_disorder_group
La1 La 0.36132(2) 1.0000 1.0000 0.00866(9) Uani 1 4 d S . .
La2 La 0.5000 0.71113(3) 0.5000 0.00954(10) Uani 1 4 d S . .
Cl1 Cl 0.12216(12) 1.0000 1.0000 0.0229(3) Uani 1 4 d S . .
N1 N 0.5000 0.8434(4) 0.0000 0.0092(8) Uani 1 4 d S . .
N2 N 0.3226(2) 1.1713(3) 0.5000 0.0128(6) Uani 1 2 d S . .
C1 C 0.2500 1.2500 0.5000 0.0108(9) Uani 1 4 d S . .

loop_
_atom_site_aniso_label
_atom_site_aniso_U_11
_atom_site_aniso_U_22
_atom_site_aniso_U_33
_atom_site_aniso_U_23
_atom_site_aniso_U_13
_atom_site_aniso_U_12
La1 0.00797(13) 0.00886(14) 0.00915(17) 0.000 0.000 0.000
La2 0.01015(15) 0.00758(14) 0.01087(18) 0.000 0.000 0.000
Cl1 0.0149(5) 0.0204(7) 0.0333(10) 0.000 0.000 0.000
N1 0.0080(16) 0.0097(16) 0.010(2) 0.000 0.000 0.000
N2 0.0106(13) 0.0135(13) 0.0144(18) 0.000 0.000 0.0012(12)
C1 0.011(2) 0.015(2) 0.007(3) 0.000 0.000 0.0024(19)

loop_
_atom_type_symbol
_atom_type_description
_atom_type_scat_dispersion_real
_atom_type_scat_dispersion_imag
_atom_type_scat_source
La La -0.2871 2.4523 'International Tables Vol C Tables 4.2.6.8 and 6.1.1.4'
C C 0.0033 0.0016 'International Tables Vol C Tables 4.2.6.8 and 6.1.1.4'
N N 0.0061 0.0033 'International Tables Vol C Tables 4.2.6.8 and 6.1.1.4'
Cl Cl 0.1484 0.1585 'International Tables Vol C Tables 4.2.6.8 and 6.1.1.4'

loop_
_geom_angle_atom_site_label_1
_geom_angle_atom_site_label_2
_geom_angle_atom_site_label_3
_geom_angle
_geom_angle_site_symmetry_1
_geom_angle_site_symmetry_3
_geom_angle_publ_flag
N1 La1 N1 78.19(16) 9_676 1_556 ?
N1 La1 N2 123.30(7) 9_676 3_576 ?
N1 La1 N2 75.94(9) 1_556 3_576 ?
N1 La1 N2 75.94(9) 9_676 1_556 ?
N1 La1 N2 123.30(7) 1_556 1_556 ?
N2 La1 N2 157.26(14) 3_576 1_556 ?
N1 La1 N2 75.94(9) 9_676 . ?
N1 La1 N2 123.30(7) 1_556 . ?
N2 La1 N2 77.80(12) 3_576 . ?
N2 La1 N2 97.68(11) 1_556 . ?
N1 La1 N2 123.30(7) 9_676 3_577 ?
N1 La1 N2 75.94(9) 1_556 3_577 ?
N2 La1 N2 97.68(11) 3_576 3_577 ?
N2 La1 N2 77.80(12) 1_556 3_577 ?
N2 La1 N2 157.26(14) . 3_577 ?
N1 La1 Cl1 140.90(8) 9_676 . ?
N1 La1 Cl1 140.90(8) 1_556 . ?
N2 La1 Cl1 78.63(7) 3_576 . ?
N2 La1 Cl1 78.63(7) 1_556 . ?
N2 La1 Cl1 78.63(7) . . ?
N2 La1 Cl1 78.63(7) 3_577 . ?
N1 La1 La1 39.10(8) 9_676 9_677 ?
N1 La1 La1 39.10(8) 1_556 9_677 ?
N2 La1 La1 101.37(7) 3_576 9_677 ?
N2 La1 La1 101.37(7) 1_556 9_677 ?
N2 La1 La1 101.37(7) . 9_677 ?
N2 La1 La1 101.37(7) 3_577 9_677 ?
Cl1 La1 La1 180.0 . 9_677 ?
N1 La1 La2 34.68(4) 9_676 9_677 ?
N1 La1 La2 94.63(7) 1_556 9_677 ?
N2 La1 La2 157.97(6) 3_576 9_677 ?
N2 La1 La2 42.39(7) 1_556 9_677 ?
N2 La1 La2 91.59(6) . 9_677 ?
N2 La1 La2 99.24(6) 3_577 9_677 ?
Cl1 La1 La2 118.540(4) . 9_677 ?
La1 La1 La2 61.460(4) 9_677 9_677 ?
N1 La1 La2 94.63(7) 9_676 . ?
N1 La1 La2 34.68(4) 1_556 . ?
N2 La1 La2 42.39(7) 3_576 . ?
N2 La1 La2 157.97(6) 1_556 . ?
N2 La1 La2 99.24(6) . . ?
N2 La1 La2 91.59(6) 3_577 . ?
Cl1 La1 La2 118.540(4) . . ?
La1 La1 La2 61.460(4) 9_677 . ?
La2 La1 La2 122.919(8) 9_677 . ?
N1 La1 La2 34.68(4) 9_676 9_676 ?
N1 La1 La2 94.63(7) 1_556 9_676 ?
N2 La1 La2 99.24(6) 3_576 9_676 ?
N2 La1 La2 91.59(6) 1_556 9_676 ?
N2 La1 La2 42.39(7) . 9_676 ?
N2 La1 La2 157.97(6) 3_577 9_676 ?
Cl1 La1 La2 118.540(4) . 9_676 ?
La1 La1 La2 61.460(4) 9_677 9_676 ?
La2 La1 La2 61.192(5) 9_677 9_676 ?
La2 La1 La2 91.452(8) . 9_676 ?
N1 La1 La2 94.63(7) 9_676 1_556 ?
N1 La1 La2 34.68(4) 1_556 1_556 ?
N2 La1 La2 91.59(6) 3_576 1_556 ?
N2 La1 La2 99.24(6) 1_556 1_556 ?
N2 La1 La2 157.97(6) . 1_556 ?
N2 La1 La2 42.39(7) 3_577 1_556 ?
Cl1 La1 La2 118.540(4) . 1_556 ?
La1 La1 La2 61.460(4) 9_677 1_556 ?
La2 La1 La2 91.452(8) 9_677 1_556 ?
La2 La1 La2 61.192(5) . 1_556 ?
La2 La1 La2 122.919(8) 9_676 1_556 ?
N1 La2 N1 114.44(18) 1_556 . ?
N1 La2 N2 76.52(5) 1_556 3_576 ?
N1 La2 N2 76.52(5) . 3_576 ?
N1 La2 N2 76.52(5) 1_556 9_676 ?
N1 La2 N2 76.52(5) . 9_676 ?
N2 La2 N2 129.00(14) 3_576 9_676 ?
N1 La2 Cl1 147.57(4) 1_556 13_566 ?
N1 La2 Cl1 80.12(8) . 13_566 ?
N2 La2 Cl1 79.43(6) 3_576 13_566 ?
N2 La2 Cl1 135.90(4) 9_676 13_566 ?
N1 La2 Cl1 147.57(4) 1_556 5_544 ?
N1 La2 Cl1 80.12(8) . 5_544 ?
N2 La2 Cl1 135.90(4) 3_576 5_544 ?
N2 La2 Cl1 79.43(6) 9_676 5_544 ?
Cl1 La2 Cl1 59.93(5) 13_566 5_544 ?
N1 La2 Cl1 80.12(8) 1_556 13_567 ?
N1 La2 Cl1 147.57(4) . 13_567 ?
N2 La2 Cl1 79.43(6) 3_576 13_567 ?
N2 La2 Cl1 135.90(4) 9_676 13_567 ?
Cl1 La2 Cl1 74.32(2) 13_566 13_567 ?
Cl1 La2 Cl1 103.22(2) 5_544 13_567 ?
N1 La2 Cl1 80.12(8) 1_556 5_545 ?
N1 La2 Cl1 147.57(4) . 5_545 ?
N2 La2 Cl1 135.90(4) 3_576 5_545 ?
N2 La2 Cl1 79.43(6) 9_676 5_545 ?
Cl1 La2 Cl1 103.22(2) 13_566 5_545 ?
Cl1 La2 Cl1 74.32(2) 5_544 5_545 ?
Cl1 La2 Cl1 59.93(5) 13_567 5_545 ?
N1 La2 La1 35.35(5) 1_556 9_677 ?
N1 La2 La1 92.31(8) . 9_677 ?
N2 La2 La1 97.06(6) 3_576 9_677 ?
N2 La2 La1 42.31(5) 9_676 9_677 ?
Cl1 La2 La1 172.196(7) 13_566 9_677 ?
Cl1 La2 La1 120.90(2) 5_544 9_677 ?
Cl1 La2 La1 112.078(10) 13_567 9_677 ?
Cl1 La2 La1 84.180(13) 5_545 9_677 ?
N1 La2 La1 92.31(8) 1_556 9_676 ?
N1 La2 La1 35.35(5) . 9_676 ?
N2 La2 La1 97.06(6) 3_576 9_676 ?
N2 La2 La1 42.31(5) 9_676 9_676 ?
Cl1 La2 La1 112.078(10) 13_566 9_676 ?
Cl1 La2 La1 84.180(13) 5_544 9_676 ?
Cl1 La2 La1 172.196(7) 13_567 9_676 ?
Cl1 La2 La1 120.90(2) 5_545 9_676 ?
La1 La2 La1 61.192(5) 9_677 9_676 ?
N1 La2 La1 35.35(5) 1_556 . ?
N1 La2 La1 92.31(8) . . ?
N2 La2 La1 42.31(5) 3_576 . ?
N2 La2 La1 97.06(6) 9_676 . ?
Cl1 La2 La1 120.90(2) 13_566 . ?
Cl1 La2 La1 172.196(7) 5_544 . ?
Cl1 La2 La1 84.180(13) 13_567 . ?
Cl1 La2 La1 112.078(10) 5_545 . ?
La1 La2 La1 57.081(8) 9_677 . ?
La1 La2 La1 88.548(8) 9_676 . ?
N1 La2 La1 92.31(8) 1_556 1_554 ?
N1 La2 La1 35.35(5) . 1_554 ?
N2 La2 La1 42.31(5) 3_576 1_554 ?
N2 La2 La1 97.06(6) 9_676 1_554 ?
Cl1 La2 La1 84.180(13) 13_566 1_554 ?
Cl1 La2 La1 112.078(10) 5_544 1_554 ?
Cl1 La2 La1 120.90(2) 13_567 1_554 ?
Cl1 La2 La1 172.196(7) 5_545 1_554 ?
La1 La2 La1 88.548(8) 9_677 1_554 ?
La1 La2 La1 57.081(8) 9_676 1_554 ?
La1 La2 La1 61.192(5) . 1_554 ?
La1 Cl1 La2 119.96(2) . 13_566 ?
La1 Cl1 La2 119.96(2) . 5_456 ?
La2 Cl1 La2 120.07(5) 13_566 5_456 ?
La1 Cl1 La2 119.96(2) . 13_567 ?
La2 Cl1 La2 74.32(2) 13_566 13_567 ?
La2 Cl1 La2 76.78(2) 5_456 13_567 ?
La1 Cl1 La2 119.96(2) . 5_455 ?
La2 Cl1 La2 76.78(2) 13_566 5_455 ?
La2 Cl1 La2 74.32(2) 5_456 5_455 ?
La2 Cl1 La2 120.07(5) 13_567 5_455 ?
La2 N1 La2 114.44(18) 1_554 . ?
La2 N1 La1 109.964(15) 1_554 9_676 ?
La2 N1 La1 109.964(15) . 9_676 ?
La2 N1 La1 109.964(15) 1_554 1_554 ?
La2 N1 La1 109.964(15) . 1_554 ?
La1 N1 La1 101.81(16) 9_676 1_554 ?
C1 N2 La1 122.79(11) . 1_554 ?
C1 N2 La1 122.79(11) . . ?
La1 N2 La1 97.68(11) 1_554 . ?
C1 N2 La2 116.6(2) . 9_676 ?
La1 N2 La2 95.30(9) 1_554 9_676 ?
La1 N2 La2 95.30(9) . 9_676 ?
N2 C1 N2 180.000(1) 13_576 . ?

loop_
_geom_bond_atom_site_label_1
_geom_bond_atom_site_label_2
_geom_bond_distance
_geom_bond_site_symmetry_2
_geom_bond_publ_flag
La1 N1 2.393(3) 9_676 ?
La1 N1 2.393(3) 1_556 ?
La1 N2 2.628(2) 3_576 ?
La1 N2 2.628(2) 1_556 ?
La1 N2 2.628(2) . ?
La1 N2 2.628(2) 3_577 ?
La1 Cl1 3.2026(16) . ?
La1 La1 3.7142(6) 9_677 ?
La1 La2 3.8870(3) 9_677 ?
La1 La2 3.8870(3) . ?
La1 La2 3.8870(3) 9_676 ?
La1 La2 3.8870(3) 1_556 ?
La2 N1 2.353(2) 1_556 ?
La2 N1 2.353(2) . ?
La2 N2 2.632(3) 3_576 ?
La2 N2 2.632(3) 9_676 ?
La2 Cl1 3.2754(8) 13_566 ?
La2 Cl1 3.2754(8) 5_544 ?
La2 Cl1 3.2754(8) 13_567 ?
La2 Cl1 3.2754(8) 5_545 ?
La2 La1 3.8870(3) 9_677 ?
La2 La1 3.8870(3) 9_676 ?
La2 La1 3.8870(3) 1_554 ?
Cl1 La2 3.2754(8) 13_566 ?
Cl1 La2 3.2754(8) 5_456 ?
Cl1 La2 3.2754(8) 13_567 ?
Cl1 La2 3.2754(8) 5_455 ?
N1 La2 2.353(2) 1_554 ?
N1 La1 2.393(3) 9_676 ?
N1 La1 2.393(3) 1_554 ?
N2 C1 1.233(3) . ?
N2 La1 2.628(2) 1_554 ?
N2 La2 2.632(3) 9_676 ?
C1 N2 1.233(3) 13_576 ?

loop_
_geom_torsion_atom_site_label_1
_geom_torsion_atom_site_label_2
_geom_torsion_atom_site_label_3
_geom_torsion_atom_site_label_4
_geom_torsion
_geom_torsion_site_symmetry_1
_geom_torsion_site_symmetry_2
_geom_torsion_site_symmetry_3
_geom_torsion_site_symmetry_4
_geom_torsion_publ_flag
N1 La1 La2 N1 61.46(17) 9_676 . . 1_556 ?
N2 La1 La2 N1 -161.80(16) 3_576 . . 1_556 ?
N2 La1 La2 N1 -1.8(2) 1_556 . . 1_556 ?
N2 La1 La2 N1 137.93(15) . . . 1_556 ?
N2 La1 La2 N1 -62.13(14) 3_577 . . 1_556 ?
Cl1 La1 La2 N1 -140.05(13) . . . 1_556 ?
La1 La1 La2 N1 39.95(13) 9_677 . . 1_556 ?
La2 La1 La2 N1 39.95(13) 9_677 . . 1_556 ?
La2 La1 La2 N1 96.05(13) 9_676 . . 1_556 ?
La2 La1 La2 N1 -31.29(13) 1_556 . . 1_556 ?
N1 La1 La2 N1 -69.751(4) 9_676 . . . ?
N1 La1 La2 N1 -131.21(17) 1_556 . . . ?
N2 La1 La2 N1 66.99(9) 3_576 . . . ?
N2 La1 La2 N1 -133.02(18) 1_556 . . . ?
N2 La1 La2 N1 6.73(8) . . . . ?
N2 La1 La2 N1 166.66(8) 3_577 . . . ?
Cl1 La1 La2 N1 88.74(4) . . . . ?
La1 La1 La2 N1 -91.26(4) 9_677 . . . ?
La2 La1 La2 N1 -91.26(4) 9_677 . . . ?
La2 La1 La2 N1 -35.16(4) 9_676 . . . ?
La2 La1 La2 N1 -162.50(4) 1_556 . . . ?
N1 La1 La2 N2 -136.74(9) 9_676 . . 3_576 ?
N1 La1 La2 N2 161.80(16) 1_556 . . 3_576 ?
N2 La1 La2 N2 159.99(16) 1_556 . . 3_576 ?
N2 La1 La2 N2 -60.27(11) . . . 3_576 ?
N2 La1 La2 N2 99.66(13) 3_577 . . 3_576 ?
Cl1 La1 La2 N2 21.75(8) . . . 3_576 ?
La1 La1 La2 N2 -158.25(8) 9_677 . . 3_576 ?
La2 La1 La2 N2 -158.25(8) 9_677 . . 3_576 ?
La2 La1 La2 N2 -102.16(8) 9_676 . . 3_576 ?
La2 La1 La2 N2 130.51(8) 1_556 . . 3_576 ?
N1 La1 La2 N2 6.95(6) 9_676 . . 9_676 ?
N1 La1 La2 N2 -54.51(13) 1_556 . . 9_676 ?
N2 La1 La2 N2 143.69(12) 3_576 . . 9_676 ?
N2 La1 La2 N2 -56.3(2) 1_556 . . 9_676 ?
N2 La1 La2 N2 83.42(8) . . . 9_676 ?
N2 La1 La2 N2 -116.64(5) 3_577 . . 9_676 ?
Cl1 La1 La2 N2 165.44(4) . . . 9_676 ?
La1 La1 La2 N2 -14.56(4) 9_677 . . 9_676 ?
La2 La1 La2 N2 -14.56(4) 9_677 . . 9_676 ?
La2 La1 La2 N2 41.54(4) 9_676 . . 9_676 ?
La2 La1 La2 N2 -85.80(4) 1_556 . . 9_676 ?
N1 La1 La2 Cl1 -149.61(4) 9_676 . . 13_566 ?
N1 La1 La2 Cl1 148.93(13) 1_556 . . 13_566 ?
N2 La1 La2 Cl1 -12.87(8) 3_576 . . 13_566 ?
N2 La1 La2 Cl1 147.12(18) 1_556 . . 13_566 ?
N2 La1 La2 Cl1 -73.14(7) . . . 13_566 ?
N2 La1 La2 Cl1 86.80(6) 3_577 . . 13_566 ?
Cl1 La1 La2 Cl1 8.882(8) . . . 13_566 ?
La1 La1 La2 Cl1 -171.118(8) 9_677 . . 13_566 ?
La2 La1 La2 Cl1 -171.118(8) 9_677 . . 13_566 ?
La2 La1 La2 Cl1 -115.024(8) 9_676 . . 13_566 ?
La2 La1 La2 Cl1 117.641(6) 1_556 . . 13_566 ?
N1 La1 La2 Cl1 -55.85(18) 9_676 . . 5_544 ?
N1 La1 La2 Cl1 -117.3(2) 1_556 . . 5_544 ?
N2 La1 La2 Cl1 80.90(19) 3_576 . . 5_544 ?
N2 La1 La2 Cl1 -119.1(2) 1_556 . . 5_544 ?
N2 La1 La2 Cl1 20.63(19) . . . 5_544 ?
N2 La1 La2 Cl1 -179.44(19) 3_577 . . 5_544 ?
Cl1 La1 La2 Cl1 102.65(17) . . . 5_544 ?
La1 La1 La2 Cl1 -77.35(17) 9_677 . . 5_544 ?
La2 La1 La2 Cl1 -77.35(17) 9_677 . . 5_544 ?
La2 La1 La2 Cl1 -21.26(17) 9_676 . . 5_544 ?
La2 La1 La2 Cl1 -148.60(17) 1_556 . . 5_544 ?
N1 La1 La2 Cl1 142.57(5) 9_676 . . 13_567 ?
N1 La1 La2 Cl1 81.12(13) 1_556 . . 13_567 ?
N2 La1 La2 Cl1 -80.68(8) 3_576 . . 13_567 ?
N2 La1 La2 Cl1 79.31(18) 1_556 . . 13_567 ?
N2 La1 La2 Cl1 -140.95(8) . . . 13_567 ?
N2 La1 La2 Cl1 18.98(7) 3_577 . . 13_567 ?
Cl1 La1 La2 Cl1 -58.93(2) . . . 13_567 ?
La1 La1 La2 Cl1 121.07(2) 9_677 . . 13_567 ?
La2 La1 La2 Cl1 121.07(2) 9_677 . . 13_567 ?
La2 La1 La2 Cl1 177.16(2) 9_676 . . 13_567 ?
La2 La1 La2 Cl1 49.83(2) 1_556 . . 13_567 ?
N1 La1 La2 Cl1 88.37(5) 9_676 . . 5_545 ?
N1 La1 La2 Cl1 26.91(13) 1_556 . . 5_545 ?
N2 La1 La2 Cl1 -134.89(9) 3_576 . . 5_545 ?
N2 La1 La2 Cl1 25.10(18) 1_556 . . 5_545 ?
N2 La1 La2 Cl1 164.84(8) . . . 5_545 ?
N2 La1 La2 Cl1 -35.22(7) 3_577 . . 5_545 ?
Cl1 La1 La2 Cl1 -113.14(2) . . . 5_545 ?
La1 La1 La2 Cl1 66.86(2) 9_677 . . 5_545 ?
La2 La1 La2 Cl1 66.86(2) 9_677 . . 5_545 ?
La2 La1 La2 Cl1 122.96(2) 9_676 . . 5_545 ?
La2 La1 La2 Cl1 -4.38(2) 1_556 . . 5_545 ?
N1 La1 La2 La1 21.50(4) 9_676 . . 9_677 ?
N1 La1 La2 La1 -39.95(13) 1_556 . . 9_677 ?
N2 La1 La2 La1 158.25(8) 3_576 . . 9_677 ?
N2 La1 La2 La1 -41.76(18) 1_556 . . 9_677 ?
N2 La1 La2 La1 97.98(7) . . . 9_677 ?
N2 La1 La2 La1 -102.09(6) 3_577 . . 9_677 ?
Cl1 La1 La2 La1 180.0 . . . 9_677 ?
La2 La1 La2 La1 0.0 9_677 . . 9_677 ?
La2 La1 La2 La1 56.094(4) 9_676 . . 9_677 ?
La2 La1 La2 La1 -71.241(4) 1_556 . . 9_677 ?
N1 La1 La2 La1 -34.59(4) 9_676 . . 9_676 ?
N1 La1 La2 La1 -96.05(13) 1_556 . . 9_676 ?
N2 La1 La2 La1 102.16(8) 3_576 . . 9_676 ?
N2 La1 La2 La1 -97.86(18) 1_556 . . 9_676 ?
N2 La1 La2 La1 41.89(7) . . . 9_676 ?
N2 La1 La2 La1 -158.18(6) 3_577 . . 9_676 ?
Cl1 La1 La2 La1 123.906(4) . . . 9_676 ?
La1 La1 La2 La1 -56.094(4) 9_677 . . 9_676 ?
La2 La1 La2 La1 -56.094(4) 9_677 . . 9_676 ?
La2 La1 La2 La1 0.0 9_676 . . 9_676 ?
La2 La1 La2 La1 -127.335(6) 1_556 . . 9_676 ?
N1 La1 La2 La1 -87.25(4) 9_676 . . 1_554 ?
N1 La1 La2 La1 -148.71(13) 1_556 . . 1_554 ?
N2 La1 La2 La1 49.49(8) 3_576 . . 1_554 ?
N2 La1 La2 La1 -150.52(18) 1_556 . . 1_554 ?
N2 La1 La2 La1 -10.78(7) . . . 1_554 ?
N2 La1 La2 La1 149.15(6) 3_577 . . 1_554 ?
Cl1 La1 La2 La1 71.241(4) . . . 1_554 ?
La1 La1 La2 La1 -108.759(4) 9_677 . . 1_554 ?
La2 La1 La2 La1 -108.759(4) 9_677 . . 1_554 ?
La2 La1 La2 La1 -52.665(6) 9_676 . . 1_554 ?
La2 La1 La2 La1 180.0 1_556 . . 1_554 ?
N1 La1 Cl1 La2 135.796(4) 9_676 . . 13_566 ?
N1 La1 Cl1 La2 -44.204(4) 1_556 . . 13_566 ?
N2 La1 Cl1 La2 5.97(6) 3_576 . . 13_566 ?
N2 La1 Cl1 La2 -174.03(6) 1_556 . . 13_566 ?
N2 La1 Cl1 La2 85.63(6) . . . 13_566 ?
N2 La1 Cl1 La2 -94.37(6) 3_577 . . 13_566 ?
La1 La1 Cl1 La2 0(66) 9_677 . . 13_566 ?
La2 La1 Cl1 La2 171.203(6) 9_677 . . 13_566 ?
La2 La1 Cl1 La2 -8.797(6) . . . 13_566 ?
La2 La1 Cl1 La2 100.388(5) 9_676 . . 13_566 ?
La2 La1 Cl1 La2 -79.612(5) 1_556 . . 13_566 ?
N1 La1 Cl1 La2 -44.204(5) 9_676 . . 5_456 ?
N1 La1 Cl1 La2 135.796(5) 1_556 . . 5_456 ?
N2 La1 Cl1 La2 -174.03(6) 3_576 . . 5_456 ?
N2 La1 Cl1 La2 5.97(6) 1_556 . . 5_456 ?
N2 La1 Cl1 La2 -94.37(6) . . . 5_456 ?
N2 La1 Cl1 La2 85.63(6) 3_577 . . 5_456 ?
La1 La1 Cl1 La2 0(25) 9_677 . . 5_456 ?
La2 La1 Cl1 La2 -8.797(6) 9_677 . . 5_456 ?
La2 La1 Cl1 La2 171.203(6) . . . 5_456 ?
La2 La1 Cl1 La2 -79.612(5) 9_676 . . 5_456 ?
La2 La1 Cl1 La2 100.388(5) 1_556 . . 5_456 ?
N1 La1 Cl1 La2 -135.796(4) 9_676 . . 13_567 ?
N1 La1 Cl1 La2 44.204(5) 1_556 . . 13_567 ?
N2 La1 Cl1 La2 94.37(6) 3_576 . . 13_567 ?
N2 La1 Cl1 La2 -85.63(6) 1_556 . . 13_567 ?
N2 La1 Cl1 La2 174.03(6) . . . 13_567 ?
N2 La1 Cl1 La2 -5.97(6) 3_577 . . 13_567 ?
La1 La1 Cl1 La2 0(66) 9_677 . . 13_567 ?
La2 La1 Cl1 La2 -100.388(5) 9_677 . . 13_567 ?
La2 La1 Cl1 La2 79.612(5) . . . 13_567 ?
La2 La1 Cl1 La2 -171.203(6) 9_676 . . 13_567 ?
La2 La1 Cl1 La2 8.797(6) 1_556 . . 13_567 ?
N1 La1 Cl1 La2 44.204(4) 9_676 . . 5_455 ?
N1 La1 Cl1 La2 -135.796(4) 1_556 . . 5_455 ?
N2 La1 Cl1 La2 -85.63(6) 3_576 . . 5_455 ?
N2 La1 Cl1 La2 94.37(6) 1_556 . . 5_455 ?
N2 La1 Cl1 La2 -5.97(6) . . . 5_455 ?
N2 La1 Cl1 La2 174.03(6) 3_577 . . 5_455 ?
La1 La1 Cl1 La2 0(25) 9_677 . . 5_455 ?
La2 La1 Cl1 La2 79.612(5) 9_677 . . 5_455 ?
La2 La1 Cl1 La2 -100.388(5) . . . 5_455 ?
La2 La1 Cl1 La2 8.797(6) 9_676 . . 5_455 ?
La2 La1 Cl1 La2 -171.203(6) 1_556 . . 5_455 ?
N1 La2 N1 La2 180.0 1_556 . . 1_554 ?
N2 La2 N1 La2 -111.85(6) 3_576 . . 1_554 ?
N2 La2 N1 La2 111.85(6) 9_676 . . 1_554 ?
Cl1 La2 N1 La2 -30.46(3) 13_566 . . 1_554 ?
Cl1 La2 N1 La2 30.46(3) 5_544 . . 1_554 ?
Cl1 La2 N1 La2 -68.66(13) 13_567 . . 1_554 ?
Cl1 La2 N1 La2 68.66(13) 5_545 . . 1_554 ?
La1 La2 N1 La2 151.434(5) 9_677 . . 1_554 ?
La1 La2 N1 La2 124.34(10) 9_676 . . 1_554 ?
La1 La2 N1 La2 -151.434(5) . . . 1_554 ?
La1 La2 N1 La2 -124.34(10) 1_554 . . 1_554 ?
N1 La2 N1 La1 55.66(10) 1_556 . . 9_676 ?
N2 La2 N1 La1 123.81(13) 3_576 . . 9_676 ?
N2 La2 N1 La1 -12.49(11) 9_676 . . 9_676 ?
Cl1 La2 N1 La1 -154.80(11) 13_566 . . 9_676 ?
Cl1 La2 N1 La1 -93.88(10) 5_544 . . 9_676 ?
Cl1 La2 N1 La1 167.00(3) 13_567 . . 9_676 ?
Cl1 La2 N1 La1 -55.7(2) 5_545 . . 9_676 ?
La1 La2 N1 La1 27.09(10) 9_677 . . 9_676 ?
La1 La2 N1 La1 84.22(10) . . . 9_676 ?
La1 La2 N1 La1 111.3(2) 1_554 . . 9_676 ?
N1 La2 N1 La1 -55.66(10) 1_556 . . 1_554 ?
N2 La2 N1 La1 12.49(11) 3_576 . . 1_554 ?
N2 La2 N1 La1 -123.81(13) 9_676 . . 1_554 ?
Cl1 La2 N1 La1 93.88(10) 13_566 . . 1_554 ?
Cl1 La2 N1 La1 154.80(11) 5_544 . . 1_554 ?
Cl1 La2 N1 La1 55.7(2) 13_567 . . 1_554 ?
Cl1 La2 N1 La1 -167.00(3) 5_545 . . 1_554 ?
La1 La2 N1 La1 -84.22(10) 9_677 . . 1_554 ?
La1 La2 N1 La1 -111.3(2) 9_676 . . 1_554 ?
La1 La2 N1 La1 -27.09(10) . . . 1_554 ?
N1 La1 N2 C1 -115.9(2) 9_676 . . . ?
N1 La1 N2 C1 178.77(19) 1_556 . . . ?
N2 La1 N2 C1 114.84(18) 3_576 . . . ?
N2 La1 N2 C1 -42.5(3) 1_556 . . . ?
N2 La1 N2 C1 34.2(2) 3_577 . . . ?
Cl1 La1 N2 C1 34.2(2) . . . . ?
La1 La1 N2 C1 -145.8(2) 9_677 . . . ?
La2 La1 N2 C1 -84.6(2) 9_677 . . . ?
La2 La1 N2 C1 151.6(2) . . . . ?
La2 La1 N2 C1 -126.4(2) 9_676 . . . ?
La2 La1 N2 C1 177.54(5) 1_556 . . . ?
N1 La1 N2 La1 106.65(11) 9_676 . . 1_554 ?
N1 La1 N2 La1 41.29(15) 1_556 . . 1_554 ?
N2 La1 N2 La1 -22.64(14) 3_576 . . 1_554 ?
N2 La1 N2 La1 180.0 1_556 . . 1_554 ?
N2 La1 N2 La1 -103.30(9) 3_577 . . 1_554 ?
Cl1 La1 N2 La1 -103.30(9) . . . 1_554 ?
La1 La1 N2 La1 76.70(9) 9_677 . . 1_554 ?
La2 La1 N2 La1 137.89(8) 9_677 . . 1_554 ?
La2 La1 N2 La1 14.16(10) . . . 1_554 ?
La2 La1 N2 La1 96.09(11) 9_676 . . 1_554 ?
La2 La1 N2 La1 40.1(2) 1_556 . . 1_554 ?
N1 La1 N2 La2 10.56(8) 9_676 . . 9_676 ?
N1 La1 N2 La2 -54.80(12) 1_556 . . 9_676 ?
N2 La1 N2 La2 -118.73(6) 3_576 . . 9_676 ?
N2 La1 N2 La2 83.91(11) 1_556 . . 9_676 ?
N2 La1 N2 La2 160.61(7) 3_577 . . 9_676 ?
Cl1 La1 N2 La2 160.61(7) . . . 9_676 ?
La1 La1 N2 La2 -19.39(7) 9_677 . . 9_676 ?
La2 La1 N2 La2 41.79(6) 9_677 . . 9_676 ?
La2 La1 N2 La2 -81.94(6) . . . 9_676 ?
La2 La1 N2 La2 -56.0(2) 1_556 . . 9_676 ?
La1 N2 C1 N2 64(100) 1_554 . . 13_576 ?
La1 N2 C1 N2 -64(100) . . . 13_576 ?
La2 N2 C1 N2 180(100) 9_676 . . 13_576 ?
